data_1503067
loop_
_publ_author_name
'Xu, Yingjie'
'Matsunaga, Shigeki'
'Shibasaki, Masakatsu'

_publ_section_title
;
 syn-Selective catalytic asymmetric 1,4-addition of alpha-ketoanilides to
 nitroalkenes under dinuclear nickel catalysis.
;
_journal_issue 14
_journal_name_full 'Organic letters'
_journal_page_first 3246
_journal_page_last 3249
_journal_paper_doi 10.1021/ol101185p
_journal_volume 12
_journal_year 2010
_chemical_absolute_configuration ad
_chemical_formula_moiety 'C19 H20 N2 O5 '
_chemical_formula_sum 'C19 H20 N2 O5'
_chemical_formula_weight 356.38
_space_group_IT_number 19
_symmetry_cell_setting orthorhombic
_symmetry_Int_Tables_number 19
_symmetry_space_group_name_Hall 'P 2ac 2ab'
_symmetry_space_group_name_H-M 'P 21 21 21'
_cell_angle_alpha 90.0000
_cell_angle_beta 90.0000
_cell_angle_gamma 90.0000
_cell_formula_units_Z 4
_cell_length_a 9.6820(3)
_cell_length_b 9.9137(4)
_cell_length_c 19.0085(7)
_cell_measurement_reflns_used 12110
_cell_measurement_temperature 153.1
_cell_measurement_theta_max 68.3
_cell_measurement_theta_min 4.5
_cell_volume 1824.52(11)
_computing_cell_refinement 'PROCESS-AUTO (Rigaku, 1998)'
_computing_data_collection 'PROCESS-AUTO (Rigaku, 1998)'
_computing_data_reduction 'CrystalStructure (Rigaku & RAC 2007)'
_computing_molecular_graphics 'ORTEP (Johnson, 1976)'
_computing_publication_material 'CrystalStructure (Rigaku & RAC 2007)'
_computing_structure_refinement 'SHELXL97 (Sheldrick, 1997)'
_computing_structure_solution 'SHELXS97 (Sheldrick, 1997)'
_diffrn_ambient_temperature 153.1
_diffrn_detector_area_resol_mean 10.00
_diffrn_measured_fraction_theta_full 0.999
_diffrn_measured_fraction_theta_max 0.999
_diffrn_measurement_device_type 'Rigaku RAXIS-RAPID'
_diffrn_measurement_method \w
_diffrn_radiation_type 'Cu K\a'
_diffrn_radiation_wavelength 1.54187
_diffrn_reflns_av_R_equivalents 0.040
_diffrn_reflns_limit_h_max 11
_diffrn_reflns_limit_h_min -11
_diffrn_reflns_limit_k_max 11
_diffrn_reflns_limit_k_min -11
_diffrn_reflns_limit_l_max 22
_diffrn_reflns_limit_l_min -22
_diffrn_reflns_number 20402
_diffrn_reflns_theta_full 68.25
_diffrn_reflns_theta_max 68.25
_exptl_absorpt_coefficient_mu 0.788
_exptl_absorpt_correction_T_max 0.915
_exptl_absorpt_correction_T_min 0.806
_exptl_absorpt_correction_type multi-scan
_exptl_absorpt_process_details
;
    Higashi, T. (1995). Program for Absorption Correction.
    Rigaku Corporation, Tokyo, Japan.
;
_exptl_crystal_colour colorless
_exptl_crystal_density_diffrn 1.297
_exptl_crystal_density_method 'not measured'
_exptl_crystal_description block
_exptl_crystal_F_000 752.00
_exptl_crystal_size_max 0.27
_exptl_crystal_size_mid 0.23
_exptl_crystal_size_min 0.11
_refine_diff_density_max 0.20
_refine_diff_density_min -0.15
_refine_ls_abs_structure_details 'Flack, H. D. (1983), Acta Cryst. A39, 876-881.  1414 Friedel Pairs'
_refine_ls_abs_structure_Flack -0.14(17)
_refine_ls_extinction_method none
_refine_ls_goodness_of_fit_ref 1.109
_refine_ls_hydrogen_treatment constr
_refine_ls_number_parameters 236
_refine_ls_number_reflns 3335
_refine_ls_R_factor_gt 0.0311
_refine_ls_shift/su_max 0.0000
_refine_ls_structure_factor_coef Fsqd
_refine_ls_weighting_details 'w = 1/[\s^2^(Fo^2^)+(0.0441P)^2^+0.0000P] where P=(Fo^2^+2Fc^2^)/3'
_refine_ls_weighting_scheme calc
_refine_ls_wR_factor_ref 0.0800
_reflns_number_gt 3047
_reflns_number_total 3335
_reflns_threshold_expression F^2^>2.0\s(F^2^)
_cod_data_source_file ol101185p_si_002.cif
_cod_data_source_block '_100205'
_cod_original_formula_sum 'C19 H20 N2 O5 '
_cod_database_code 1503067

loop_
_symmetry_equiv_pos_as_xyz
'x, y, z'
'x+1/2, -y+1/2, -z'
'-x, y+1/2, -z+1/2'
'-x+1/2, -y, z+1/2'

loop_
_atom_site_label
_atom_site_type_symbol
_atom_site_fract_x
_atom_site_fract_y
_atom_site_fract_z
_atom_site_U_iso_or_equiv
_atom_site_adp_type
_atom_site_occupancy
_atom_site_symmetry_multiplicity
_atom_site_calc_flag
_atom_site_refinement_flags
O1 O -0.21275(11) 0.29848(15) 0.31425(6) 0.0434(3) Uani 1 1 d U
O2 O 0.35349(15) 0.05098(13) 0.44799(7) 0.0492(3) Uani 1 1 d U
O3 O 0.44513(17) -0.04218(14) 0.35778(7) 0.0667(5) Uani 1 1 d U
O4 O 0.61075(12) 0.38859(11) 0.44661(5) 0.0325(3) Uani 1 1 d U
O5 O 0.60927(12) 0.64378(11) 0.32172(6) 0.0379(3) Uani 1 1 d U
N1 N 0.40910(14) 0.05648(14) 0.39059(8) 0.0348(3) Uani 1 1 d U
N2 N 0.75210(14) 0.61155(14) 0.41636(6) 0.0293(3) Uani 1 1 d U
H2N H 0.7702 0.5537 0.4502 0.035 Uiso 1 1 calc R
C1 C 0.20487(16) 0.29854(16) 0.36868(8) 0.0267(3) Uani 1 1 d U
C2 C 0.16649(18) 0.2875(2) 0.29878(8) 0.0368(4) Uani 1 1 d U
H2 H 0.2362 0.2797 0.2639 0.044 Uiso 1 1 calc R
C3 C 0.02891(18) 0.2875(2) 0.27833(8) 0.0418(4) Uani 1 1 d U
H3 H 0.0054 0.2790 0.2300 0.050 Uiso 1 1 calc R
C4 C -0.07399(16) 0.30000(18) 0.32844(8) 0.0330(4) Uani 1 1 d U
C5 C -0.03745(16) 0.31158(15) 0.39868(8) 0.0276(3) Uani 1 1 d U
H4 H -0.1073 0.3199 0.4335 0.033 Uiso 1 1 calc R
C6 C 0.09946(17) 0.31116(15) 0.41828(8) 0.0267(3) Uani 1 1 d U
H5 H 0.1227 0.3196 0.4666 0.032 Uiso 1 1 calc R
C7 C -0.2519(2) 0.2839(4) 0.24314(9) 0.1093(13) Uani 1 1 d U
H7A H -0.3520 0.2957 0.2388 0.131 Uiso 1 1 calc R
H7B H -0.2261 0.1938 0.2265 0.131 Uiso 1 1 calc R
H7C H -0.2047 0.3522 0.2147 0.131 Uiso 1 1 calc R
C8 C 0.35514(15) 0.30559(15) 0.39052(8) 0.0256(3) Uani 1 1 d U
H8 H 0.3590 0.2960 0.4429 0.031 Uiso 1 1 calc R
C9 C 0.44151(16) 0.19151(16) 0.35855(8) 0.0293(4) Uani 1 1 d U
H9A H 0.4241 0.1875 0.3073 0.035 Uiso 1 1 calc R
H9B H 0.5407 0.2116 0.3656 0.035 Uiso 1 1 calc R
C10 C 0.41917(16) 0.44367(16) 0.37131(8) 0.0274(3) Uani 1 1 d U
H10 H 0.4233 0.4525 0.3189 0.033 Uiso 1 1 calc R
C11 C 0.33331(17) 0.56106(17) 0.40173(9) 0.0357(4) Uani 1 1 d U
H11A H 0.3274 0.5518 0.4530 0.043 Uiso 1 1 calc R
H11B H 0.2402 0.5590 0.3815 0.043 Uiso 1 1 calc R
H11C H 0.3778 0.6470 0.3900 0.043 Uiso 1 1 calc R
C12 C 0.56229(15) 0.45988(15) 0.40116(7) 0.0256(3) Uani 1 1 d U
C13 C 0.64451(16) 0.58250(16) 0.37425(8) 0.0278(3) Uani 1 1 d U
C14 C 0.83938(16) 0.72633(16) 0.41157(8) 0.0273(3) Uani 1 1 d U
C15 C 0.78808(18) 0.84951(17) 0.38913(8) 0.0341(4) Uani 1 1 d U
H15 H 0.6941 0.8579 0.3754 0.041 Uiso 1 1 calc R
C16 C 0.87513(19) 0.96026(17) 0.38697(9) 0.0394(4) Uani 1 1 d U
H16 H 0.8402 1.0450 0.3719 0.047 Uiso 1 1 calc R
C17 C 1.01222(19) 0.94908(18) 0.40643(8) 0.0382(4) Uani 1 1 d U
H17 H 1.0714 1.0254 0.4044 0.046 Uiso 1 1 calc R
C18 C 1.06220(19) 0.82603(17) 0.42880(8) 0.0362(4) Uani 1 1 d U
H18 H 1.1563 0.8179 0.4423 0.043 Uiso 1 1 calc R
C19 C 0.97670(17) 0.71443(17) 0.43174(8) 0.0331(4) Uani 1 1 d U
H19 H 1.0117 0.6301 0.4475 0.040 Uiso 1 1 calc R

loop_
_atom_site_aniso_label
_atom_site_aniso_U_11
_atom_site_aniso_U_22
_atom_site_aniso_U_33
_atom_site_aniso_U_23
_atom_site_aniso_U_13
_atom_site_aniso_U_12
O1 0.0244(6) 0.0729(9) 0.0330(6) 0.0045(6) -0.0028(5) -0.0045(6)
O2 0.0622(9) 0.0388(7) 0.0464(7) 0.0082(6) 0.0102(7) -0.0073(6)
O3 0.0886(12) 0.0316(8) 0.0798(11) -0.0134(7) 0.0129(9) 0.0094(7)
O4 0.0328(6) 0.0325(6) 0.0323(6) 0.0065(5) -0.0037(5) -0.0032(5)
O5 0.0427(7) 0.0407(7) 0.0302(6) 0.0089(5) -0.0044(5) -0.0126(6)
N1 0.0297(8) 0.0293(7) 0.0453(8) -0.0011(6) -0.0041(7) 0.0003(6)
N2 0.0289(7) 0.0274(7) 0.0314(7) 0.0041(6) -0.0028(6) -0.0036(6)
C1 0.0278(8) 0.0253(8) 0.0271(7) 0.0021(7) 0.0021(6) -0.0032(7)
C2 0.0273(9) 0.0551(11) 0.0281(8) -0.0036(8) 0.0029(7) -0.0035(8)
C3 0.0284(10) 0.0714(13) 0.0255(8) -0.0022(8) -0.0001(7) -0.0058(10)
C4 0.0238(9) 0.0413(10) 0.0339(8) 0.0024(8) 0.0011(7) -0.0028(7)
C5 0.0269(9) 0.0262(8) 0.0297(8) 0.0012(6) 0.0054(7) -0.0019(7)
C6 0.0310(8) 0.0247(8) 0.0245(7) 0.0014(6) 0.0023(6) -0.0029(7)
C7 0.0321(12) 0.264(4) 0.0317(11) 0.0008(17) -0.0070(10) -0.018(2)
C8 0.0258(8) 0.0264(8) 0.0246(7) 0.0000(6) 0.0007(6) -0.0019(7)
C9 0.0270(9) 0.0284(9) 0.0324(8) -0.0004(7) 0.0015(7) -0.0037(7)
C10 0.0275(9) 0.0285(8) 0.0261(8) 0.0033(6) -0.0001(7) -0.0031(7)
C11 0.0293(9) 0.0288(9) 0.0489(10) 0.0042(8) -0.0010(8) -0.0013(7)
C12 0.0261(8) 0.0271(8) 0.0237(7) -0.0014(6) 0.0021(6) 0.0004(6)
C13 0.0272(8) 0.0294(9) 0.0268(8) 0.0003(6) 0.0018(7) -0.0025(6)
C14 0.0284(8) 0.0267(8) 0.0266(8) -0.0015(6) 0.0029(7) -0.0054(7)
C15 0.0315(9) 0.0318(9) 0.0390(9) -0.0019(7) 0.0002(8) -0.0027(7)
C16 0.0442(11) 0.0274(9) 0.0466(10) -0.0009(7) -0.0010(9) -0.0041(8)
C17 0.0401(10) 0.0322(9) 0.0421(10) -0.0061(8) 0.0042(8) -0.0121(8)
C18 0.0301(10) 0.0402(10) 0.0384(9) -0.0085(7) -0.0006(7) -0.0076(7)
C19 0.0329(10) 0.0321(9) 0.0342(9) -0.0001(7) -0.0028(7) -0.0012(8)

loop_
_atom_type_symbol
_atom_type_description
_atom_type_scat_dispersion_real
_atom_type_scat_dispersion_imag
_atom_type_scat_source
C C 0.018 0.009
;
International Tables for Crystallography
(1992, Vol. C, Tables 4.2.6.8 and 6.1.1.4)
;
H H 0.000 0.000
;
International Tables for Crystallography
(1992, Vol. C, Table 6.1.1.4)
;
O O 0.049 0.032
;
International Tables for Crystallography
(1992, Vol. C, Tables 4.2.6.8 and 6.1.1.4)
;
N N 0.031 0.018
;
International Tables for Crystallography
(1992, Vol. C, Tables 4.2.6.8 and 6.1.1.4)
;

loop_
_geom_angle_atom_site_label_1
_geom_angle_atom_site_label_2
_geom_angle_atom_site_label_3
_geom_angle
C4 O1 C7 116.92(13)
O3 N1 O2 123.54(15)
O3 N1 C9 116.75(14)
O2 N1 C9 119.66(13)
C13 N2 C14 126.46(13)
C2 C1 C6 117.35(15)
C2 C1 C8 121.65(14)
C6 C1 C8 120.88(13)
C1 C2 C3 121.79(15)
C4 C3 C2 119.88(15)
O1 C4 C3 124.70(14)
O1 C4 C5 116.15(14)
C3 C4 C5 119.12(15)
C6 C5 C4 120.41(14)
C5 C6 C1 121.44(14)
C1 C8 C9 112.43(12)
C1 C8 C10 111.18(12)
C9 C8 C10 109.94(12)
N1 C9 C8 112.49(12)
C12 C10 C11 105.91(13)
C12 C10 C8 111.98(13)
C11 C10 C8 111.30(12)
O4 C12 C10 124.27(14)
O4 C12 C13 119.82(14)
C10 C12 C13 115.76(13)
O5 C13 N2 126.75(15)
O5 C13 C12 121.41(14)
N2 C13 C12 111.82(13)
C15 C14 C19 120.20(15)
C15 C14 N2 120.83(14)
C19 C14 N2 118.94(14)
C16 C15 C14 119.32(16)
C17 C16 C15 120.86(16)
C18 C17 C16 119.35(16)
C17 C18 C19 120.66(17)
C18 C19 C14 119.60(16)

loop_
_geom_bond_atom_site_label_1
_geom_bond_atom_site_label_2
_geom_bond_distance
O1 C4 1.3704(19)
O1 C7 1.411(2)
O2 N1 1.2179(17)
O3 N1 1.2114(18)
O4 C12 1.2108(17)
O5 C13 1.2176(17)
N1 C9 1.504(2)
N2 C13 1.345(2)
N2 C14 1.420(2)
C1 C2 1.384(2)
C1 C6 1.395(2)
C1 C8 1.515(2)
C2 C3 1.388(2)
C3 C4 1.384(2)
C4 C5 1.386(2)
C5 C6 1.377(2)
C8 C9 1.532(2)
C8 C10 1.546(2)
C10 C12 1.506(2)
C10 C11 1.543(2)
C12 C13 1.541(2)
C14 C15 1.386(2)
C14 C19 1.389(2)
C15 C16 1.385(2)
C16 C17 1.382(3)
C17 C18 1.380(2)
C18 C19 1.383(2)
